data_4100316
_journal_name_full 'Journal of the American Chemical Society'
_journal_year 2005
_chemical_formula_sum 'C36 H86 Cl10 Fe4 N8'
_chemical_formula_weight 1209.03
_space_group_IT_number 14
_symmetry_cell_setting monoclinic
_symmetry_space_group_name_Hall '-P 2ybc'
_symmetry_space_group_name_H-M 'P 1 21/c 1'
_cell_angle_alpha 90.00
_cell_angle_beta 90.519(10)
_cell_angle_gamma 90.00
_cell_formula_units_Z 2
_cell_length_a 10.064(5)
_cell_length_b 12.042(6)
_cell_length_c 24.160(12)
_cell_measurement_temperature 193(2)
_cell_volume 2928(2)
_diffrn_ambient_temperature 193(2)
_exptl_crystal_density_diffrn 1.371
_cod_depositor_comments
;
The following automatic conversions were performed:
'_symmetry_cell_setting' value 'Monoclinic' changed to 'monoclinic'
according to '/home/saulius/struct/CIF-dictionaries/cif_core.dic'
dictionary named 'cif_core.dic' version 2.4.1 from 2010-06-29.

Automatic conversion script
Id: cif_fix_enum 1527 2010-12-29 10:47:43Z saulius 
;
_cod_original_sg_symbol_H-M 'P 21/c'
_cod_database_code 4100316

loop_
_symmetry_equiv_pos_as_xyz
'x, y, z'
'-x, y+1/2, -z+1/2'
'-x, -y, -z'
'x, -y-1/2, z-1/2'

loop_
_atom_site_label
_atom_site_type_symbol
_atom_site_fract_x
_atom_site_fract_y
_atom_site_fract_z
_atom_site_U_iso_or_equiv
_atom_site_adp_type
_atom_site_occupancy
_atom_site_symmetry_multiplicity
_atom_site_calc_flag
_atom_site_refinement_flags
_atom_site_disorder_assembly
_atom_site_disorder_group
Fe1 Fe 0.01663(3) 0.60807(2) 0.499646(12) 0.02377(8) Uani 1 1 d . . .
Fe2 Fe -0.01230(3) 0.49168(2) 0.371694(12) 0.02369(8) Uani 1 1 d . . .
Cl1 Cl 0.21484(5) 0.69625(5) 0.49990(2) 0.03380(13) Uani 1 1 d . . .
Cl2 Cl -0.14262(6) 0.74004(5) 0.49530(3) 0.03950(15) Uani 1 1 d . . .
Cl3 Cl -0.20860(6) 0.56368(5) 0.34110(3) 0.03816(14) Uani 1 1 d . . .
Cl4 Cl 0.14938(6) 0.58725(5) 0.32713(3) 0.03732(14) Uani 1 1 d . . .
Cl5 Cl 0.00530(7) 0.31377(5) 0.34321(3) 0.04565(17) Uani 1 1 d . . .
N1 N 0.00270(18) 0.49970(14) 0.44413(7) 0.0270(4) Uani 1 1 d . . .
N2 N 0.48531(17) 0.31550(15) 0.37067(7) 0.0272(4) Uani 1 1 d . . .
N3 N -0.01512(18) 0.43443(15) 0.14345(7) 0.0285(4) Uani 1 1 d . . .
N4 N 0.4782(3) 0.4279(3) 0.13221(14) 0.0831(10) Uani 1 1 d . . .
C1 C 0.4005(2) 0.3550(2) 0.32243(10) 0.0346(5) Uani 1 1 d . . .
H1A H 0.3842 0.2914 0.2973 0.041 Uiso 1 1 calc R . .
H1B H 0.3134 0.3793 0.3368 0.041 Uiso 1 1 calc R . .
C2 C 0.4590(2) 0.4488(2) 0.28914(10) 0.0402(6) Uani 1 1 d . . .
H2A H 0.4745 0.5130 0.3133 0.060 Uiso 1 1 calc R . .
H2B H 0.3970 0.4696 0.2594 0.060 Uiso 1 1 calc R . .
H2C H 0.5434 0.4249 0.2731 0.060 Uiso 1 1 calc R . .
C3 C 0.6239(2) 0.2816(2) 0.35165(10) 0.0326(5) Uani 1 1 d . . .
H3A H 0.6696 0.3482 0.3372 0.039 Uiso 1 1 calc R . .
H3B H 0.6751 0.2550 0.3842 0.039 Uiso 1 1 calc R . .
C4 C 0.6260(3) 0.1923(2) 0.30754(12) 0.0494(7) Uani 1 1 d . . .
H4A H 0.5882 0.1236 0.3224 0.074 Uiso 1 1 calc R . .
H4B H 0.7179 0.1788 0.2962 0.074 Uiso 1 1 calc R . .
H4C H 0.5734 0.2166 0.2754 0.074 Uiso 1 1 calc R . .
C5 C 0.5077(2) 0.40821(18) 0.41238(9) 0.0307(5) Uani 1 1 d . . .
H5A H 0.5659 0.3800 0.4425 0.037 Uiso 1 1 calc R . .
H5B H 0.5554 0.4695 0.3939 0.037 Uiso 1 1 calc R . .
C6 C 0.3831(3) 0.4544(2) 0.43776(11) 0.0428(6) Uani 1 1 d . . .
H6A H 0.3260 0.4857 0.4086 0.064 Uiso 1 1 calc R . .
H6B H 0.4067 0.5127 0.4644 0.064 Uiso 1 1 calc R . .
H6C H 0.3354 0.3949 0.4568 0.064 Uiso 1 1 calc R . .
C7 C 0.4124(2) 0.2194(2) 0.39665(10) 0.0356(5) Uani 1 1 d . . .
H7A H 0.3218 0.2445 0.4063 0.043 Uiso 1 1 calc R . .
H7B H 0.4030 0.1598 0.3687 0.043 Uiso 1 1 calc R . .
C8 C 0.4770(3) 0.1709(2) 0.44784(11) 0.0439(6) Uani 1 1 d . . .
H8A H 0.5660 0.1438 0.4388 0.066 Uiso 1 1 calc R . .
H8B H 0.4229 0.1092 0.4615 0.066 Uiso 1 1 calc R . .
H8C H 0.4839 0.2283 0.4765 0.066 Uiso 1 1 calc R . .
C9 C 0.0782(2) 0.33941(18) 0.15716(9) 0.0301(5) Uani 1 1 d . . .
H9A H 0.0243 0.2742 0.1679 0.036 Uiso 1 1 calc R . .
H9B H 0.1271 0.3192 0.1232 0.036 Uiso 1 1 calc R . .
C10 C 0.1782(3) 0.3624(3) 0.20288(11) 0.0476(7) Uani 1 1 d . . .
H10A H 0.2339 0.4257 0.1925 0.071 Uiso 1 1 calc R . .
H10B H 0.2342 0.2968 0.2086 0.071 Uiso 1 1 calc R . .
H10C H 0.1312 0.3796 0.2372 0.071 Uiso 1 1 calc R . .
C11 C -0.1046(2) 0.39233(18) 0.09710(9) 0.0290(5) Uani 1 1 d . . .
H11A H -0.0481 0.3696 0.0657 0.035 Uiso 1 1 calc R . .
H11B H -0.1516 0.3253 0.1103 0.035 Uiso 1 1 calc R . .
C12 C -0.2070(3) 0.4742(2) 0.07589(12) 0.0456(7) Uani 1 1 d . . .
H12A H -0.2684 0.4930 0.1057 0.068 Uiso 1 1 calc R . .
H12B H -0.2568 0.4410 0.0450 0.068 Uiso 1 1 calc R . .
H12C H -0.1623 0.5417 0.0632 0.068 Uiso 1 1 calc R . .
C13 C 0.0602(3) 0.5367(2) 0.12549(12) 0.0463(7) Uani 1 1 d . . .
H13A H -0.0046 0.5967 0.1179 0.056 Uiso 1 1 calc R . .
H13B H 0.1175 0.5614 0.1567 0.056 Uiso 1 1 calc R . .
C14 C 0.1460(3) 0.5220(2) 0.07503(13) 0.0543(8) Uani 1 1 d . . .
H14A H 0.2169 0.4686 0.0833 0.081 Uiso 1 1 calc R . .
H14B H 0.1853 0.5936 0.0649 0.081 Uiso 1 1 calc R . .
H14C H 0.0914 0.4944 0.0442 0.081 Uiso 1 1 calc R . .
C15 C -0.0951(3) 0.4683(2) 0.19399(11) 0.0412(6) Uani 1 1 d . . .
H15A H -0.0324 0.4901 0.2238 0.049 Uiso 1 1 calc R . .
H15B H -0.1487 0.5346 0.1843 0.049 Uiso 1 1 calc R . .
C16 C -0.1864(3) 0.3807(3) 0.21605(11) 0.0493(7) Uani 1 1 d . . .
H16A H -0.2554 0.3641 0.1884 0.074 Uiso 1 1 calc R . .
H16B H -0.2281 0.4077 0.2500 0.074 Uiso 1 1 calc R . .
H16C H -0.1355 0.3132 0.2242 0.074 Uiso 1 1 calc R . .
C17 C 0.4858(3) 0.3385(3) 0.12002(13) 0.0553(8) Uani 1 1 d . . .
C18 C 0.4954(4) 0.2231(3) 0.10457(16) 0.0868(13) Uani 1 1 d . . .
H18A H 0.5743 0.2121 0.0818 0.130 Uiso 1 1 calc R . .
H18B H 0.4159 0.2016 0.0835 0.130 Uiso 1 1 calc R . .
H18C H 0.5025 0.1774 0.1380 0.130 Uiso 1 1 calc R . .

loop_
_atom_site_aniso_label
_atom_site_aniso_U_11
_atom_site_aniso_U_22
_atom_site_aniso_U_33
_atom_site_aniso_U_23
_atom_site_aniso_U_13
_atom_site_aniso_U_12
Fe1 0.02703(16) 0.01991(15) 0.02438(16) 0.00125(12) 0.00187(12) -0.00058(12)
Fe2 0.02793(16) 0.02137(15) 0.02180(15) 0.00088(12) 0.00162(12) -0.00105(13)
Cl1 0.0280(3) 0.0317(3) 0.0416(3) 0.0015(2) -0.0036(2) -0.0037(2)
Cl2 0.0362(3) 0.0327(3) 0.0498(4) 0.0107(3) 0.0137(3) 0.0094(3)
Cl3 0.0289(3) 0.0369(3) 0.0486(4) 0.0011(3) -0.0056(2) -0.0008(2)
Cl4 0.0335(3) 0.0337(3) 0.0449(3) 0.0099(3) 0.0123(2) 0.0022(2)
Cl5 0.0713(5) 0.0231(3) 0.0426(4) -0.0051(2) 0.0043(3) -0.0007(3)
N1 0.0349(10) 0.0247(9) 0.0216(9) 0.0016(7) 0.0013(7) -0.0016(8)
N2 0.0233(9) 0.0264(9) 0.0318(10) 0.0003(8) -0.0003(7) -0.0008(8)
N3 0.0321(10) 0.0226(9) 0.0308(10) -0.0059(8) 0.0030(8) -0.0008(8)
N4 0.082(2) 0.0543(18) 0.113(3) -0.0074(18) 0.0270(19) 0.0066(17)
C1 0.0277(12) 0.0413(14) 0.0345(13) -0.0024(10) -0.0060(10) -0.0003(10)
C2 0.0365(13) 0.0477(15) 0.0362(14) 0.0075(11) -0.0039(10) 0.0015(12)
C3 0.0253(11) 0.0329(12) 0.0397(14) 0.0028(10) 0.0039(9) 0.0020(10)
C4 0.0581(18) 0.0365(14) 0.0540(17) -0.0053(13) 0.0132(14) 0.0075(13)
C5 0.0311(12) 0.0281(12) 0.0329(12) -0.0011(9) -0.0016(9) -0.0011(10)
C6 0.0464(15) 0.0378(14) 0.0445(15) -0.0036(11) 0.0105(12) 0.0027(12)
C7 0.0314(12) 0.0334(13) 0.0421(14) -0.0004(10) 0.0013(10) -0.0101(10)
C8 0.0456(15) 0.0367(14) 0.0492(16) 0.0109(12) -0.0044(12) -0.0103(12)
C9 0.0295(12) 0.0293(12) 0.0317(12) -0.0026(9) 0.0013(9) 0.0021(10)
C10 0.0376(14) 0.0661(19) 0.0391(15) -0.0081(13) -0.0054(11) 0.0017(13)
C11 0.0302(11) 0.0273(11) 0.0294(12) -0.0031(9) 0.0016(9) 0.0003(9)
C12 0.0418(15) 0.0484(16) 0.0468(16) 0.0040(12) 0.0032(12) 0.0150(12)
C13 0.0559(17) 0.0231(12) 0.0599(18) -0.0018(11) 0.0039(13) -0.0117(12)
C14 0.0548(17) 0.0433(16) 0.065(2) 0.0085(14) 0.0145(15) -0.0181(14)
C15 0.0435(15) 0.0435(14) 0.0366(14) -0.0164(11) 0.0052(11) 0.0081(12)
C16 0.0432(15) 0.072(2) 0.0334(14) -0.0096(13) 0.0126(11) -0.0031(14)
C17 0.0519(18) 0.0493(18) 0.065(2) 0.0047(15) 0.0205(15) 0.0010(15)
C18 0.118(3) 0.049(2) 0.094(3) 0.0001(19) 0.044(2) -0.008(2)

loop_
_geom_bond_atom_site_label_1
_geom_bond_atom_site_label_2
_geom_bond_distance
_geom_bond_site_symmetry_2
_geom_bond_publ_flag
Fe1 N1 1.8757(19) . ?
Fe1 N1 1.8900(18) 3_566 ?
Fe1 Cl2 2.2589(10) . ?
Fe1 Cl1 2.2599(11) . ?
Fe1 Fe1 2.6242(14) 3_566 ?
Fe2 N1 1.7578(19) . ?
Fe2 Cl5 2.2577(12) . ?
Fe2 Cl4 2.2723(9) . ?
Fe2 Cl3 2.2749(10) . ?
N1 Fe1 1.8900(18) 3_566 ?
N2 C7 1.510(3) . ?
N2 C1 1.515(3) . ?
N2 C5 1.519(3) . ?
N2 C3 1.528(3) . ?
N3 C13 1.512(3) . ?
N3 C9 1.515(3) . ?
N3 C11 1.518(3) . ?
N3 C15 1.524(3) . ?
N4 C17 1.118(4) . ?
C1 C2 1.509(3) . ?
C1 H1A 0.9900 . ?
C1 H1B 0.9900 . ?
C2 H2A 0.9800 . ?
C2 H2B 0.9800 . ?
C2 H2C 0.9800 . ?
C3 C4 1.515(3) . ?
C3 H3A 0.9900 . ?
C3 H3B 0.9900 . ?
C4 H4A 0.9800 . ?
C4 H4B 0.9800 . ?
C4 H4C 0.9800 . ?
C5 C6 1.508(3) . ?
C5 H5A 0.9900 . ?
C5 H5B 0.9900 . ?
C6 H6A 0.9800 . ?
C6 H6B 0.9800 . ?
C6 H6C 0.9800 . ?
C7 C8 1.510(3) . ?
C7 H7A 0.9900 . ?
C7 H7B 0.9900 . ?
C8 H8A 0.9800 . ?
C8 H8B 0.9800 . ?
C8 H8C 0.9800 . ?
C9 C10 1.513(3) . ?
C9 H9A 0.9900 . ?
C9 H9B 0.9900 . ?
C10 H10A 0.9800 . ?
C10 H10B 0.9800 . ?
C10 H10C 0.9800 . ?
C11 C12 1.512(3) . ?
C11 H11A 0.9900 . ?
C11 H11B 0.9900 . ?
C12 H12A 0.9800 . ?
C12 H12B 0.9800 . ?
C12 H12C 0.9800 . ?
C13 C14 1.510(4) . ?
C13 H13A 0.9900 . ?
C13 H13B 0.9900 . ?
C14 H14A 0.9800 . ?
C14 H14B 0.9800 . ?
C14 H14C 0.9800 . ?
C15 C16 1.500(4) . ?
C15 H15A 0.9900 . ?
C15 H15B 0.9900 . ?
C16 H16A 0.9800 . ?
C16 H16B 0.9800 . ?
C16 H16C 0.9800 . ?
C17 C18 1.442(4) . ?
C18 H18A 0.9800 . ?
C18 H18B 0.9800 . ?
C18 H18C 0.9800 . ?
